data_2238727
loop_
_publ_author_name
'Zvirgzdins, Alvis'
'Delina, Mara'
'Mishnev, Anatoly'
'Actins, Andris'

_publ_section_title
;
 Pimobendan B from powder diffraction data
;
_journal_coeditor_code HB7139
_journal_issue 11
_journal_name_full 'Acta Crystallographica Section E'
_journal_page_first o1677
_journal_paper_doi 10.1107/S1600536813028353
_journal_volume 69
_journal_year 2013
_chemical_formula_iupac 'C19 H18 N4 O2'
_chemical_formula_moiety 'C19 H18 N4 O2'
_chemical_formula_sum 'C19 H18 N4 O2'
_chemical_formula_weight 334.37
_chemical_name_common 'Pimobendan B form'
_chemical_name_systematic
(<i>RS</i>)-6-[2-(4-Methoxyphenyl)-1<i>H</i>-benzimidazol-5-yl]-5-methyl-4,5-dihydropyridazin-3(2<i>H</i>)-one
_space_group_crystal_system monoclinic
_space_group_IT_number 14
_space_group_name_Hall '-P 2ybc'
_space_group_name_H-M_alt 'P 1 21/c 1'
_symmetry_space_group_name_Hall '-P 2ybc'
_symmetry_space_group_name_H-M 'P 1 21/c 1'
_atom_sites_solution_hydrogens geom
_cell_angle_alpha 90.00000
_cell_angle_beta 90.799(13)
_cell_angle_gamma 90.00000
_cell_formula_units_Z 4
_cell_length_a 18.891(5)
_cell_length_b 9.9619(5)
_cell_length_c 9.5029(8)
_cell_measurement_temperature 293
_cell_volume 1788.2(5)
_computing_cell_refinement 'FOX (Favre-Nicolin & \<Cern\'y, 2002)'
_computing_data_collection
;
<i>WinPlotr</i> (Roisnel &
Rodriguez-Carvajal, 2000) and <i>Dicvol</i> (Boultif & Lou\"er,
2004)
;
_computing_data_reduction 'FOX (Favre-Nicolin & \<Cern\'y, 2002)'
_computing_molecular_graphics 'Mercury (Macrae <i>et al.</i>, 2008)'
_computing_publication_material
;
WinPlotr (Roisnel & Rodriguez-Carvajal, 2000) and publCIF (Westrip,
2010)
;
_computing_structure_refinement
;
FULLPROF (Rodriguez-Carvajal, 1993), CRYSTALS (Betteridge <i>et al.</i>,
2003) and
PLATON (Spek, 2009)
;
_computing_structure_solution 'FOX (Favre-Nicolin & \<Cern\'y, 2002)'
_diffrn_ambient_temperature 293
_diffrn_measurement_device_type 'Bruker D8'
_diffrn_radiation_monochromator none
_diffrn_radiation_type 'Cu K\a'
_diffrn_radiation_wavelength 1.54184
_exptl_absorpt_coefficient_mu 0.676
_exptl_crystal_density_diffrn 1.24
_pd_block_diffractogram_id PimobendanB
_pd_char_colour white
_pd_meas_2theta_range_inc 0.01
_pd_meas_2theta_range_max 70.00
_pd_meas_2theta_range_min 3.5
_pd_meas_number_of_points 6651
_pd_meas_scan_method step
_pd_proc_ls_background_function 'linear extrapolation'
_pd_proc_ls_profile_function 'Pseudo Voigt'
_pd_proc_ls_prof_R_factor 0.019
_pd_proc_ls_prof_wR_expected 0.020
_pd_proc_ls_prof_wR_factor 0.026
_pd_spec_mounting capillary
_pd_spec_mount_mode transmission
_pd_spec_shape cylinder
_pd_spec_size_axial 16
_pd_spec_size_equat 0.5
_refine_ls_goodness_of_fit_all 1.3
_refine_ls_hydrogen_treatment noref
_refine_ls_matrix_type full
_refine_ls_number_constraints 75
_refine_ls_number_parameters 134
_refine_ls_number_restraints 56
_refine_ls_shift/su_max 0.01
_refine_ls_structure_factor_coef Inet
_refine_ls_weighting_scheme calc
_cod_data_source_file hb7139.cif
_cod_data_source_block I
_cod_database_code 2238727

loop_
_symmetry_equiv_pos_as_xyz
x,y,z
-x,y+1/2,-z+1/2
-x,-y,-z
x,-y+1/2,z+1/2

loop_
_atom_site_type_symbol
_atom_site_label
_atom_site_fract_x
_atom_site_fract_y
_atom_site_fract_z
_atom_site_U_iso_or_equiv
_atom_site_adp_type
_atom_site_occupancy
N N1 0.01915(12) 0.62643(12) -0.14418(12) 0.01267 Uiso 1.00000
C C2 0.17167(12) 0.65440(12) 0.07706(12) 0.01267 Uiso 1.00000
N N3 0.41366(13) 0.52345(13) 0.03230(13) 0.01267 Uiso 1.00000
N N4 0.34263(13) 0.53781(13) -0.01834(13) 0.01267 Uiso 1.00000
C C5 0.43319(13) 0.53662(13) 0.17085(13) 0.01267 Uiso 1.00000
C C6 0.22286(12) 0.58183(12) 0.01645(12) 0.01267 Uiso 1.00000
O O7 -0.27870(17) 0.93069(17) 0.00050(17) 0.01267 Uiso 1.00000
C C8 -0.00564(12) 0.70860(12) -0.04114(12) 0.01267 Uiso 1.00000
O O9 0.49920(13) 0.54750(13) 0.19404(13) 0.01267 Uiso 1.00000
C C10 0.10535(12) 0.66256(12) 0.01531(12) 0.01267 Uiso 1.00000
N N11 0.04376(12) 0.73283(12) 0.05732(12) 0.01267 Uiso 1.00000
C C12 -0.13383(17) 0.70975(17) -0.11682(17) 0.01267 Uiso 1.00000
C C13 0.20788(12) 0.51835(12) -0.11605(12) 0.01267 Uiso 1.00000
C C14 0.29607(13) 0.58849(13) 0.06534(13) 0.01267 Uiso 1.00000
C C15 -0.09123(17) 0.88148(17) 0.04048(17) 0.01267 Uiso 1.00000
C C16 0.31636(13) 0.63793(13) 0.21183(13) 0.01267 Uiso 1.00000
C C17 0.37363(13) 0.54600(13) 0.27154(13) 0.01267 Uiso 1.00000
C C18 0.14285(12) 0.52292(12) -0.18095(12) 0.01267 Uiso 1.00000
C C19 0.09089(12) 0.59914(12) -0.11154(12) 0.01267 Uiso 1.00000
C C20 -0.07552(17) 0.77153(17) -0.04901(17) 0.01267 Uiso 1.00000
C C21 -0.20225(17) 0.76004(17) -0.10811(17) 0.01267 Uiso 1.00000
C C22 -0.21504(17) 0.87352(17) -0.02608(17) 0.01267 Uiso 1.00000
C C23 0.34340(13) 0.78483(13) 0.19844(13) 0.01267 Uiso 1.00000
C C24 -0.15891(17) 0.93136(17) 0.05152(17) 0.01267 Uiso 1.00000
C C25 -0.33907(17) 0.86902(17) -0.06608(17) 0.01267 Uiso 1.00000
H H26 0.13416 0.47697 -0.26987 0.0152 Uiso 1.00000
H H27 0.24355 0.46651 -0.16258 0.0152 Uiso 1.00000
H H28 0.18217 0.69913 0.16336 0.0152 Uiso 1.00000
H H29 -0.05380 0.92376 0.09189 0.0152 Uiso 1.00000
H H30 -0.16806 1.00299 0.11652 0.0152 Uiso 1.00000
H H31 -0.24066 0.72624 -0.16210 0.0152 Uiso 1.00000
H H32 -0.12618 0.63253 -0.17586 0.0152 Uiso 1.00000
H H33 -0.38045 0.92304 -0.04037 0.0152 Uiso 1.00000
H H34 -0.34437 0.78145 -0.02928 0.0152 Uiso 1.00000
H H35 -0.33452 0.86891 -0.16468 0.0152 Uiso 1.00000
H H36 0.27557 0.63704 0.27202 0.0152 Uiso 1.00000
H H37 0.35319 0.45789 0.28346 0.0152 Uiso 1.00000
H H38 0.39052 0.57826 0.36071 0.0152 Uiso 1.00000
H H39 0.35524 0.82003 0.29000 0.0152 Uiso 1.00000
H H40 0.30710 0.84168 0.15603 0.0152 Uiso 1.00000
H H41 0.38474 0.78628 0.14061 0.0152 Uiso 1.00000
H H42 0.44322 0.50470 -0.04847 0.0152 Uiso 1.00000
H H43 0.03860 0.78640 0.13920 0.0152 Uiso 1.00000

loop_
_atom_type_symbol
_atom_type_scat_Cromer_Mann_a1
_atom_type_scat_Cromer_Mann_a2
_atom_type_scat_Cromer_Mann_a3
_atom_type_scat_Cromer_Mann_a4
_atom_type_scat_Cromer_Mann_b1
_atom_type_scat_Cromer_Mann_b2
_atom_type_scat_Cromer_Mann_b3
_atom_type_scat_Cromer_Mann_b4
_atom_type_scat_Cromer_Mann_c
_atom_type_scat_dispersion_real
_atom_type_scat_dispersion_imag
_atom_type_scat_source
n 12.21260 3.13220 2.01250 1.16630 0.00570 9.89330 28.99750 0.58260 -11.52900 0.02900 0.01800 International_Tables_for_Crystallography_Vol.C(1991)_Tables_6.1.1.4_and_6.1.1.5
c 2.31000 1.02000 1.58860 0.86500 20.84390 10.20750 0.56870 51.65120 0.21560 0.01700 0.00900 International_Tables_for_Crystallography_Vol.C(1991)_Tables_6.1.1.4_and_6.1.1.5
o 3.04850 2.28680 1.54630 0.86700 13.27710 5.70110 0.32390 32.90890 0.25080 0.04700 0.03200 International_Tables_for_Crystallography_Vol.C(1991)_Tables_6.1.1.4_and_6.1.1.5
h 0.49300 0.32291 0.14019 0.04081 10.51090 26.12570 3.14236 57.79970 0.00304 0.00000 0.00000 International_Tables_for_Crystallography_Vol.C(1991)_Tables_6.1.1.4_and_6.1.1.5

loop_
_audit_conform_dict_name
cif_core.dic
cif_pd.dic

loop_
_geom_angle_atom_site_label_1
_geom_angle_atom_site_label_2
_geom_angle_atom_site_label_3
_geom_angle
_geom_angle_publ_flag
C22 O7 C25 116.05(17) n
C8 N1 C19 107.21(14) n
N4 N3 C5 123.69(18) n
N3 N4 C14 118.38(14) n
C8 N11 C10 106.35(12) n
N4 N3 H42 107.00 n
C5 N3 H42 129.00 n
C10 N11 H43 127.00 n
C8 N11 H43 127.00 n
C6 C2 C10 120.30(13) n
O9 C5 C17 129.25(14) n
N3 C5 C17 115.3(2) n
O9 C5 N3 115.26(18) n
C13 C6 C14 118.42(17) n
C2 C6 C13 118.65(19) n
C2 C6 C14 121.70(13) n
N11 C8 C20 125.48(14) n
N1 C8 C20 122.63(16) n
N1 C8 N11 111.60(19) n
N11 C10 C19 108.49(17) n
C2 C10 C19 120.71(17) n
N11 C10 C2 130.76(12) n
C20 C12 C21 122.47(18) n
C6 C13 C18 123.12(17) n
N4 C14 C6 115.89(14) n
C6 C14 C16 122.25(17) n
N4 C14 C16 121.6(2) n
C20 C15 C24 121.7(2) n
C14 C16 C17 108.38(13) n
C14 C16 C23 107.98(10) n
C17 C16 C23 111.36(18) n
C5 C17 C16 109.74(12) n
C13 C18 C19 115.67(12) n
N1 C19 C18 132.23(13) n
C10 C19 C18 121.47(19) n
N1 C19 C10 106.28(15) n
C8 C20 C12 122.36(16) n
C8 C20 C15 119.7(2) n
O7 C22 C21 127.2(3) n
C10 C2 H28 121.00 n
C6 C13 H27 121.00 n
C15 C24 C22 120.41(18) n
C12 C21 C22 119.6(2) n
C21 C22 C24 119.3(3) n
C6 C2 H28 119.00 n
C20 C12 H32 119.00 n
C20 C15 H29 119.00 n
C24 C15 H29 119.00 n
C21 C12 H32 118.00 n
C12 C20 C15 116.2(3) n
C18 C13 H27 116.00 n
O7 C22 C24 113.20(18) n
C14 C16 H36 110.00 n
C17 C16 H36 110.00 n
C23 C16 H36 109.00 n
C5 C17 H37 109.00 n

loop_
_geom_bond_atom_site_label_1
_geom_bond_atom_site_label_2
_geom_bond_distance
O7 C22 1.358(4)
O7 C25 1.435(4)
O9 C5 1.268(3)
N1 C8 1.3642(19)
N1 C19 1.413(3)
N3 N4 1.426(3)
N3 C5 1.3687(19)
N4 C14 1.296(3)
N11 C8 1.334(3)
N11 C10 1.420(3)
C2 C6 1.344(3)
C2 C10 1.378(3)
C5 C17 1.490(3)
C6 C14 1.454(3)
C6 C13 1.4337(17)
C8 C20 1.462(4)
C10 C19 1.3848(17)
C12 C20 1.410(4)
C12 C21 1.390(4)
C13 C18 1.368(3)
C14 C16 1.5207(19)
C15 C24 1.377(4)
C15 C20 1.421(3)
C16 C23 1.556(2)
C16 C17 1.521(3)
C18 C19 1.412(3)
C21 C22 1.396(2)
C22 C24 1.407(4)
C2 H28 0.95
N3 H42 0.97
N11 H43 0.95
C12 H32 0.96
C13 H27 0.96
C15 H29 0.95
C16 H36 0.97
C17 H37 0.97
C17 H38 0.96
C18 H26 0.97
C21 H31 0.94
C23 H39 0.96
C23 H40 0.97
C23 H41 0.96
C24 H30 0.96
C25 H33 0.98
C25 H34 0.95
C25 H35 0.94

loop_
_geom_hbond_atom_site_label_D
_geom_hbond_atom_site_label_H
_geom_hbond_atom_site_label_A
_geom_hbond_site_symmetry_A
_geom_hbond_distance_DH
_geom_hbond_distance_HA
_geom_hbond_distance_DA
_geom_hbond_angle_DHA
_geom_hbond_publ_flag
N3 H42 O9 3_665 0.97 1.85 2.817(3) 174 yes
N11 H43 N1 4_565 0.95 2.27 3.2039(19) 168 yes
C18 H26 Cg1 2_544 0.97 2.43 3.369(2) 161 yes
